data_4077220
loop_
_publ_author_name
'Bennett, Martin A.'
'Hockless, David C. R.'
'Rae, A. David'
'Welling, Lee L.'
'Willis, Anthony C.'

_publ_section_title
;
 Carbon&#x2212;Carbon Coupling in Dinuclear Cycloaurated Complexes
 Containing Bridging 2-(Diphenylphosphino)phenyl or
 2-(Diethylphosphino)phenyl. Role of the Axial Ligand and the Fine Balance
 between Gold(II)&#x2212;Gold(II) and Gold(I)&#x2212;Gold(III)
;
_journal_issue 1
_journal_name_full Organometallics
_journal_page_first 79
_journal_paper_doi 10.1021/om000773w
_journal_volume 20
_journal_year 2001
_chemical_formula_moiety 'C48 H28 Au2 F10 P2 '
_chemical_formula_sum 'C48 H28 Au2 F10 P2'
_chemical_formula_weight 1250.61
_space_group_IT_number 14
_symmetry_cell_setting monoclinic
_symmetry_Int_Tables_number 14
_symmetry_space_group_name_Hall '-P 2ybc'
_symmetry_space_group_name_H-M 'P 1 21/c 1'
_audit_creation_date 2000-10-05
_audit_creation_method 'by teXsan v1.8'
_audit_update_record
;
1998 - Report on C48 H28 Au2 F10 P2
             by David C. R. Hockless
             for Lee L. Welling and Martin A. Bennett
2000-10-05 - passes checkcif tests with minor warnings
              ** data weak

;
_cell_angle_alpha 90
_cell_angle_beta 90.76(2)
_cell_angle_gamma 90
_cell_formula_units_Z 4
_cell_length_a 16.588(6)
_cell_length_b 12.275(5)
_cell_length_c 21.166(4)
_cell_measurement_reflns_used 19
_cell_measurement_temperature 296.2
_cell_measurement_theta_max 8.0
_cell_measurement_theta_min 5.9
_cell_volume 4309(2)
_computing_cell_refinement 'MSC/AFC Diffractometer Control'
_computing_data_collection 'MSC/AFC Diffractometer Control'
_computing_data_reduction 'teXsan (MSC, 1992-1997)'
_computing_publication_material 'teXsan (MSC, 1992-1997)'
_computing_structure_refinement 'teXsan (MSC, 1992-1997)'
_computing_structure_solution
;
SIR92 (Altomare, et. al. 1994)
;
_diffrn_ambient_temperature 296.2
_diffrn_measurement_device_type 'Rigaku AFC6S'
_diffrn_measurement_method \w-2\q
_diffrn_orient_matrix_UB_11 0.00657
_diffrn_orient_matrix_UB_12 -0.01347
_diffrn_orient_matrix_UB_13 -0.04624
_diffrn_orient_matrix_UB_21 -0.05291
_diffrn_orient_matrix_UB_22 0.03641
_diffrn_orient_matrix_UB_23 -0.00872
_diffrn_orient_matrix_UB_31 0.02814
_diffrn_orient_matrix_UB_32 0.07162
_diffrn_orient_matrix_UB_33 -0.00426
_diffrn_radiation_detector 'scintillation counter'
_diffrn_radiation_monochromator graphite
_diffrn_radiation_source 'X-ray tube'
_diffrn_radiation_type 'Mo K\a'
_diffrn_radiation_wavelength 0.7107
_diffrn_reflns_av_R_equivalents 0.04681
_diffrn_reflns_av_sigmaI/netI 0.120
_diffrn_reflns_limit_h_max 19
_diffrn_reflns_limit_h_min 0
_diffrn_reflns_limit_k_max 14
_diffrn_reflns_limit_k_min 0
_diffrn_reflns_limit_l_max 25
_diffrn_reflns_limit_l_min -25
_diffrn_reflns_number 8332
_diffrn_reflns_reduction_process 'Lp corrections applied'
_diffrn_reflns_theta_max 25.06
_diffrn_reflns_theta_min 2.07
_diffrn_standards_decay_% -2.74
_diffrn_standards_interval_count 150
_diffrn_standards_number 3
_exptl_absorpt_coefficient_mu 6.977
_exptl_absorpt_correction_T_max 0.497
_exptl_absorpt_correction_T_min 0.386
_exptl_absorpt_correction_type psi-scan
_exptl_absorpt_process_details
;
\y scans (North,Phillips & Matthews, 1968)
;
_exptl_crystal_colour yellow
_exptl_crystal_density_diffrn 1.927
_exptl_crystal_density_meas ?
_exptl_crystal_description prism
_exptl_crystal_F_000 2376.00
_exptl_crystal_size_max 0.28
_exptl_crystal_size_mid 0.16
_exptl_crystal_size_min 0.10
_refine_diff_density_max 1.67
_refine_diff_density_min -1.21
_refine_ls_extinction_method none
_refine_ls_goodness_of_fit_all 1.291
_refine_ls_goodness_of_fit_ref 1.485
_refine_ls_hydrogen_treatment noref
_refine_ls_matrix_type full
_refine_ls_number_constraints 0
_refine_ls_number_parameters 559
_refine_ls_number_reflns 3500
_refine_ls_number_restraints 0
_refine_ls_R_factor_all 0.1583
_refine_ls_R_factor_gt 0.0381
_refine_ls_shift/su_max 0.0010
_refine_ls_shift/su_mean 0.0004
_refine_ls_structure_factor_coef F
_refine_ls_weighting_details 'w = 1/[\s^2^(Fo) + 0.00000|Fo|^2^]'
_refine_ls_weighting_scheme sigma
_refine_ls_wR_factor_all 0.0329
_refine_ls_wR_factor_ref 0.0244
_reflns_number_gt 3500
_reflns_number_total 7650
_reflns_threshold_expression I>3.00\s(I)
_cod_data_source_file om000773w.cif
_cod_data_source_block LLW9
_cod_depositor_comments
;
The following automatic conversions were performed:

'_exptl_crystal_density_meas' value 'not measured' was changed to '?'
- the value is perceived as not measured.

Automatic conversion script
Id: cif_fix_values 3008 2015-01-20 13:52:24Z robertas 
;
_cod_original_sg_symbol_H-M 'P 21/c     '
_cod_original_formula_sum 'C48 H28 Au2 F10 P2 '
_cod_database_code 4077220

loop_
_symmetry_equiv_pos_as_xyz
'   +x,   +y,   +z'
'   -x,1/2+y,1/2-z'
'   -x,   -y,   -z'
'   +x,1/2-y,1/2+z'

loop_
_atom_site_label
_atom_site_fract_x
_atom_site_fract_y
_atom_site_fract_z
_atom_site_U_iso_or_equiv
_atom_site_occupancy
_atom_site_adp_type
_atom_site_calc_flag
Au(1) 0.29681(3) 0.28532(4) 0.21565(2) 0.0554(2) 1.000 Uani d
Au(2) 0.26323(3) 0.06106(4) 0.27374(2) 0.0570(2) 1.000 Uani d
P(1) 0.1710(2) 0.3405(3) 0.2434(2) 0.047(1) 1.000 Uani d
P(2) 0.3166(2) 0.1275(3) 0.3661(2) 0.051(1) 1.000 Uani d
F(1) 0.4780(4) 0.3452(6) 0.2597(4) 0.086(3) 1.000 Uani d
F(2) 0.6181(5) 0.3299(7) 0.2008(4) 0.108(4) 1.000 Uani d
F(3) 0.6256(5) 0.2409(7) 0.0844(4) 0.118(4) 1.000 Uani d
F(4) 0.4905(5) 0.1613(7) 0.0276(4) 0.115(4) 1.000 Uani d
F(5) 0.3495(5) 0.1763(6) 0.0863(3) 0.085(3) 1.000 Uani d
F(6) 0.3590(5) -0.0516(8) 0.1618(4) 0.103(3) 1.000 Uani d
F(7) 0.3100(6) -0.1438(8) 0.0537(4) 0.140(4) 1.000 Uani d
F(8) 0.1501(6) -0.1501(8) 0.0214(4) 0.140(4) 1.000 Uani d
F(9) 0.0403(5) -0.0691(8) 0.1007(4) 0.120(4) 1.000 Uani d
F(10) 0.0892(5) 0.0143(7) 0.2136(4) 0.093(3) 1.000 Uani d
C(1) 0.1190(7) 0.272(1) 0.3076(5) 0.047(4) 1.000 Uani d
C(2) 0.0429(8) 0.226(1) 0.2973(5) 0.059(5) 1.000 Uani d
C(3) 0.0020(8) 0.176(1) 0.3445(7) 0.066(5) 1.000 Uani d
C(4) 0.0350(8) 0.167(1) 0.4038(6) 0.063(5) 1.000 Uani d
C(5) 0.1103(8) 0.213(1) 0.4151(5) 0.062(5) 1.000 Uani d
C(6) 0.1527(7) 0.265(1) 0.3683(5) 0.046(4) 1.000 Uani d
C(7) 0.2292(9) 0.322(1) 0.3848(5) 0.055(5) 1.000 Uani d
C(8) 0.2253(8) 0.427(1) 0.4062(6) 0.066(5) 1.000 Uani d
C(9) 0.293(1) 0.489(1) 0.4187(7) 0.090(7) 1.000 Uani d
C(10) 0.369(1) 0.445(1) 0.4123(7) 0.087(6) 1.000 Uani d
C(11) 0.3764(8) 0.336(1) 0.3951(7) 0.073(6) 1.000 Uani d
C(12) 0.3067(8) 0.274(1) 0.3820(5) 0.048(4) 1.000 Uani d
C(13) 0.1702(7) 0.485(1) 0.2608(5) 0.044(4) 1.000 Uani d
C(14) 0.1092(7) 0.532(1) 0.2967(6) 0.060(5) 1.000 Uani d
C(15) 0.1116(9) 0.642(1) 0.3082(7) 0.073(6) 1.000 Uani d
C(16) 0.171(1) 0.708(1) 0.2848(8) 0.089(7) 1.000 Uani d
C(17) 0.228(1) 0.660(1) 0.2482(7) 0.086(7) 1.000 Uani d
C(18) 0.2291(7) 0.551(1) 0.2347(6) 0.062(5) 1.000 Uani d
C(19) 0.1040(8) 0.325(1) 0.1746(5) 0.053(5) 1.000 Uani d
C(20) 0.0364(8) 0.388(1) 0.1647(6) 0.058(5) 1.000 Uani d
C(21) -0.0128(8) 0.372(1) 0.1125(7) 0.074(6) 1.000 Uani d
C(22) 0.003(1) 0.291(2) 0.0699(7) 0.088(7) 1.000 Uani d
C(23) 0.070(1) 0.228(1) 0.0790(7) 0.080(6) 1.000 Uani d
C(24) 0.1200(8) 0.245(1) 0.1312(6) 0.066(5) 1.000 Uani d
C(25) 0.2765(7) 0.061(1) 0.4352(6) 0.052(5) 1.000 Uani d
C(26) 0.2740(9) 0.112(1) 0.4946(8) 0.071(5) 1.000 Uani d
C(27) 0.244(1) 0.058(2) 0.5454(7) 0.094(7) 1.000 Uani d
C(28) 0.214(1) -0.044(2) 0.5391(8) 0.091(7) 1.000 Uani d
C(29) 0.2169(9) -0.097(1) 0.4817(8) 0.094(7) 1.000 Uani d
C(30) 0.2462(8) -0.042(1) 0.4309(6) 0.067(5) 1.000 Uani d
C(31) 0.4240(7) 0.100(1) 0.3691(6) 0.051(4) 1.000 Uani d
C(32) 0.4679(9) 0.099(1) 0.4259(6) 0.081(6) 1.000 Uani d
C(33) 0.5496(9) 0.089(1) 0.4277(7) 0.095(7) 1.000 Uani d
C(34) 0.5884(9) 0.077(1) 0.3726(8) 0.098(7) 1.000 Uani d
C(35) 0.5492(9) 0.078(1) 0.3158(7) 0.084(6) 1.000 Uani d
C(36) 0.4659(8) 0.088(1) 0.3143(6) 0.060(5) 1.000 Uani d
C(37) 0.4059(8) 0.260(1) 0.1770(7) 0.061(5) 1.000 Uani d
C(38) 0.476(1) 0.298(1) 0.2014(7) 0.067(6) 1.000 Uani d
C(39) 0.5505(9) 0.292(1) 0.1729(9) 0.081(6) 1.000 Uani d
C(40) 0.553(1) 0.247(1) 0.1137(9) 0.078(7) 1.000 Uani d
C(41) 0.485(1) 0.204(1) 0.0854(7) 0.073(6) 1.000 Uani d
C(42) 0.4142(9) 0.215(1) 0.1176(7) 0.068(6) 1.000 Uani d
C(43) 0.2262(9) -0.015(1) 0.1928(6) 0.066(5) 1.000 Uani d
C(44) 0.279(1) -0.056(1) 0.1492(7) 0.076(6) 1.000 Uani d
C(45) 0.255(1) -0.104(1) 0.0922(7) 0.085(6) 1.000 Uani d
C(46) 0.174(1) -0.109(1) 0.0777(8) 0.096(7) 1.000 Uani d
C(47) 0.120(1) -0.067(1) 0.1166(8) 0.078(6) 1.000 Uani d
C(48) 0.1432(9) -0.022(1) 0.1761(7) 0.069(6) 1.000 Uani d
H(2) 0.0190 0.2303 0.2564 0.071 1.000 Uiso c
H(3) -0.0502 0.1476 0.3361 0.079 1.000 Uiso c
H(4) 0.0073 0.1295 0.4363 0.076 1.000 Uiso c
H(5) 0.1332 0.2089 0.4564 0.074 1.000 Uiso c
H(8) 0.1738 0.4591 0.4127 0.079 1.000 Uiso c
H(9) 0.2874 0.5621 0.4318 0.108 1.000 Uiso c
H(10) 0.4155 0.4887 0.4196 0.105 1.000 Uiso c
H(11) 0.4282 0.3034 0.3922 0.088 1.000 Uiso c
H(14) 0.0667 0.4887 0.3129 0.072 1.000 Uiso c
H(15) 0.0707 0.6738 0.3333 0.088 1.000 Uiso c
H(16) 0.1716 0.7834 0.2937 0.106 1.000 Uiso c
H(17) 0.2696 0.7051 0.2315 0.104 1.000 Uiso c
H(18) 0.2690 0.5211 0.2080 0.074 1.000 Uiso c
H(20) 0.0234 0.4428 0.1944 0.070 1.000 Uiso c
H(21) -0.0579 0.4188 0.1059 0.089 1.000 Uiso c
H(22) -0.0326 0.2782 0.0349 0.105 1.000 Uiso c
H(23) 0.0827 0.1730 0.0494 0.096 1.000 Uiso c
H(24) 0.1663 0.2002 0.1370 0.079 1.000 Uiso c
H(26) 0.2935 0.1844 0.4995 0.085 1.000 Uiso c
H(27) 0.2432 0.0923 0.5856 0.113 1.000 Uiso c
H(28) 0.1919 -0.0798 0.5746 0.109 1.000 Uiso c
H(29) 0.1985 -0.1700 0.4776 0.113 1.000 Uiso c
H(30) 0.2455 -0.0773 0.3909 0.081 1.000 Uiso c
H(32) 0.4397 0.1055 0.4645 0.097 1.000 Uiso c
H(33) 0.5785 0.0899 0.4667 0.114 1.000 Uiso c
H(34) 0.6452 0.0671 0.3735 0.117 1.000 Uiso c
H(35) 0.5784 0.0730 0.2777 0.100 1.000 Uiso c
H(36) 0.4377 0.0864 0.2749 0.072 1.000 Uiso c

loop_
_atom_site_aniso_label
_atom_site_aniso_U_11
_atom_site_aniso_U_22
_atom_site_aniso_U_33
_atom_site_aniso_U_12
_atom_site_aniso_U_13
_atom_site_aniso_U_23
Au(1) 0.0493(3) 0.0605(4) 0.0564(4) 0.0054(3) 0.0033(3) 0.0038(3)
Au(2) 0.0647(4) 0.0545(4) 0.0516(3) 0.0005(3) -0.0087(3) -0.0045(3)
P(1) 0.046(2) 0.051(2) 0.045(2) -0.004(2) 0.003(2) 0.002(2)
P(2) 0.050(2) 0.055(3) 0.049(2) 0.006(2) -0.002(2) -0.006(2)
F(1) 0.072(6) 0.097(7) 0.087(6) -0.001(5) -0.005(5) -0.009(5)
F(2) 0.059(6) 0.100(7) 0.165(9) 0.001(6) -0.007(6) 0.001(6)
F(3) 0.083(7) 0.121(8) 0.151(8) 0.018(6) 0.048(6) -0.001(7)
F(4) 0.125(8) 0.142(9) 0.078(6) 0.021(7) 0.039(6) -0.017(6)
F(5) 0.074(6) 0.100(7) 0.081(6) 0.006(5) -0.012(5) -0.004(5)
F(6) 0.076(6) 0.139(8) 0.094(6) 0.032(7) -0.011(5) -0.020(6)
F(7) 0.17(1) 0.16(1) 0.089(7) 0.054(8) 0.014(7) -0.045(7)
F(8) 0.19(1) 0.144(9) 0.085(7) -0.001(8) -0.031(7) -0.056(7)
F(9) 0.097(7) 0.146(9) 0.116(8) -0.026(8) -0.025(6) -0.027(7)
F(10) 0.086(6) 0.119(8) 0.074(6) -0.009(6) 0.023(5) -0.019(5)
C(1) 0.044(8) 0.059(9) 0.038(7) -0.006(8) 0.000(6) 0.004(7)
C(2) 0.06(1) 0.07(1) 0.043(8) -0.001(9) -0.006(7) 0.005(8)
C(3) 0.07(1) 0.07(1) 0.06(1) -0.009(8) 0.015(9) -0.001(8)
C(4) 0.07(1) 0.08(1) 0.050(9) -0.011(9) 0.021(8) 0.002(8)
C(5) 0.09(1) 0.056(9) 0.043(8) 0.005(9) 0.001(8) -0.001(8)
C(6) 0.053(9) 0.054(9) 0.032(7) 0.015(7) -0.003(7) -0.003(7)
C(7) 0.08(1) 0.05(1) 0.032(7) 0.022(9) -0.003(7) -0.010(7)
C(8) 0.08(1) 0.07(1) 0.054(9) 0.01(1) -0.009(8) -0.010(9)
C(9) 0.11(1) 0.07(1) 0.09(1) 0.01(1) -0.03(1) -0.01(1)
C(10) 0.10(1) 0.07(1) 0.09(1) -0.03(1) -0.03(1) -0.01(1)
C(11) 0.07(1) 0.06(1) 0.09(1) 0.005(9) -0.016(9) -0.013(9)
C(12) 0.07(1) 0.034(8) 0.041(8) 0.002(8) -0.011(7) -0.007(7)
C(13) 0.042(8) 0.061(9) 0.028(7) -0.003(7) 0.008(6) 0.002(6)
C(14) 0.053(9) 0.07(1) 0.054(9) 0.006(8) -0.004(7) 0.002(8)
C(15) 0.08(1) 0.06(1) 0.08(1) 0.03(1) -0.012(9) -0.02(1)
C(16) 0.12(2) 0.05(1) 0.09(1) -0.01(1) -0.02(1) -0.02(1)
C(17) 0.11(1) 0.06(1) 0.09(1) -0.02(1) 0.00(1) 0.00(1)
C(18) 0.042(9) 0.07(1) 0.07(1) 0.006(9) 0.015(7) -0.007(9)
C(19) 0.07(1) 0.05(1) 0.039(8) -0.011(8) 0.009(8) 0.003(7)
C(20) 0.051(9) 0.07(1) 0.055(9) -0.015(8) -0.012(7) 0.003(8)
C(21) 0.07(1) 0.08(1) 0.07(1) -0.02(1) -0.029(9) 0.033(9)
C(22) 0.10(1) 0.12(2) 0.04(1) -0.05(1) -0.02(1) 0.01(1)
C(23) 0.09(1) 0.09(1) 0.05(1) -0.04(1) 0.00(1) -0.01(1)
C(24) 0.07(1) 0.08(1) 0.051(9) -0.005(9) 0.004(8) 0.005(9)
C(25) 0.037(8) 0.05(1) 0.06(1) 0.013(8) -0.003(7) 0.011(9)
C(26) 0.08(1) 0.07(1) 0.06(1) 0.012(9) -0.014(9) -0.001(9)
C(27) 0.09(1) 0.13(2) 0.06(1) 0.03(1) 0.00(1) 0.01(1)
C(28) 0.07(1) 0.13(2) 0.07(1) -0.01(1) 0.01(1) 0.03(1)
C(29) 0.10(1) 0.10(1) 0.09(1) -0.02(1) -0.02(1) 0.03(1)
C(30) 0.07(1) 0.07(1) 0.07(1) -0.011(9) -0.006(8) -0.002(9)
C(31) 0.054(9) 0.055(9) 0.045(8) 0.012(7) 0.003(7) 0.006(7)
C(32) 0.07(1) 0.12(1) 0.049(9) 0.02(1) -0.008(8) 0.003(9)
C(33) 0.04(1) 0.16(2) 0.08(1) 0.02(1) -0.012(9) 0.00(1)
C(34) 0.06(1) 0.14(2) 0.09(1) 0.03(1) -0.02(1) 0.02(1)
C(35) 0.06(1) 0.11(1) 0.08(1) 0.01(1) 0.025(9) 0.01(1)
C(36) 0.06(1) 0.06(1) 0.056(9) 0.011(8) 0.005(8) -0.010(8)
C(37) 0.08(1) 0.039(9) 0.07(1) -0.003(8) -0.012(9) 0.013(8)
C(38) 0.08(1) 0.05(1) 0.07(1) 0.01(1) 0.01(1) -0.008(9)
C(39) 0.05(1) 0.07(1) 0.12(2) 0.00(1) -0.03(1) 0.01(1)
C(40) 0.06(1) 0.07(1) 0.10(1) 0.01(1) 0.04(1) 0.01(1)
C(41) 0.07(1) 0.07(1) 0.08(1) 0.00(1) 0.01(1) 0.00(1)
C(42) 0.06(1) 0.07(1) 0.07(1) 0.00(1) -0.009(9) 0.00(1)
C(43) 0.08(1) 0.05(1) 0.07(1) 0.007(9) 0.012(9) -0.005(8)
C(44) 0.09(1) 0.08(1) 0.06(1) 0.01(1) -0.02(1) -0.006(9)
C(45) 0.13(2) 0.08(1) 0.05(1) 0.03(1) 0.02(1) -0.020(9)
C(46) 0.11(2) 0.08(1) 0.09(1) 0.02(1) -0.02(1) -0.05(1)
C(47) 0.09(1) 0.07(1) 0.07(1) 0.01(1) -0.01(1) 0.00(1)
C(48) 0.07(1) 0.06(1) 0.08(1) -0.017(9) 0.02(1) -0.001(9)

loop_
_atom_type_symbol
_atom_type_oxidation_number
_atom_type_number_in_cell
_atom_type_scat_dispersion_real
_atom_type_scat_dispersion_imag
_atom_type_scat_source
C 0 192 0.002 0.002
;International Tables for Crystallography
(1992, Vol. C, Tables 4.2.6.8 and 6.1.1.1)
;
H 0 112 0.000 0.000
;International Tables for Crystallography
(1992, Vol. C, Table 6.1.1.2)
;
Au 0 8 -2.688 8.798
;International Tables for Crystallography
(1992, Vol. C, Tables 4.2.6.8 and 6.1.1.1)
;
F 0 40 0.014 0.010
;International Tables for Crystallography
(1992, Vol. C, Tables 4.2.6.8 and 6.1.1.1)
;
P 0 8 0.090 0.095
;International Tables for Crystallography
(1992, Vol. C, Tables 4.2.6.8 and 6.1.1.1)
;

loop_
_geom_angle_atom_site_label_1
_geom_angle_atom_site_label_2
_geom_angle_atom_site_label_3
_geom_angle
_geom_angle_publ_flag
Au(2) Au(1) P(1) 89.54(9) yes
Au(2) Au(1) C(37) 101.2(3) yes
P(1) Au(1) C(37) 168.0(4) yes
Au(1) Au(2) P(2) 87.25(9) yes
Au(1) Au(2) C(43) 97.4(4) yes
P(2) Au(2) C(43) 172.3(4) yes
Au(1) P(1) C(1) 119.8(4) yes
Au(1) P(1) C(13) 110.7(4) yes
Au(1) P(1) C(19) 108.2(4) yes
C(1) P(1) C(13) 107.3(5) yes
C(1) P(1) C(19) 104.7(5) yes
C(13) P(1) C(19) 105.1(6) yes
Au(2) P(2) C(12) 118.2(4) yes
Au(2) P(2) C(25) 112.8(5) yes
Au(2) P(2) C(31) 109.5(4) yes
C(12) P(2) C(25) 104.9(6) yes
C(12) P(2) C(31) 105.3(6) yes
C(25) P(2) C(31) 105.1(5) yes
P(1) C(1) C(2) 120.4(9) yes
P(1) C(1) C(6) 122(1) yes
C(2) C(1) C(6) 118(1) yes
C(1) C(2) C(3) 122(1) yes
C(1) C(2) H(2) 119.1 no
C(3) C(2) H(2) 119.2 no
C(2) C(3) C(4) 121(1) yes
C(2) C(3) H(3) 119.5 no
C(4) C(3) H(3) 119.5 no
C(3) C(4) C(5) 118(1) yes
C(3) C(4) H(4) 121.0 no
C(5) C(4) H(4) 120.9 no
C(4) C(5) C(6) 122(1) yes
C(4) C(5) H(5) 119.0 no
C(6) C(5) H(5) 118.9 no
C(1) C(6) C(5) 119(1) yes
C(1) C(6) C(7) 121(1) yes
C(5) C(6) C(7) 119(1) yes
C(6) C(7) C(8) 118(1) yes
C(6) C(7) C(12) 125(1) yes
C(8) C(7) C(12) 117(1) yes
C(7) C(8) C(9) 122(2) yes
C(7) C(8) H(8) 118.8 no
C(9) C(8) H(8) 118.8 no
C(8) C(9) C(10) 121(2) yes
C(8) C(9) H(9) 119.4 no
C(10) C(9) H(9) 119.4 no
C(9) C(10) C(11) 119(2) yes
C(9) C(10) H(10) 120.6 no
C(11) C(10) H(10) 120.6 no
C(10) C(11) C(12) 120(1) yes
C(10) C(11) H(11) 120.2 no
C(12) C(11) H(11) 120.1 no
P(2) C(12) C(7) 120(1) yes
P(2) C(12) C(11) 119(1) yes
C(7) C(12) C(11) 121(1) yes
P(1) C(13) C(14) 122(1) yes
P(1) C(13) C(18) 119(1) yes
C(14) C(13) C(18) 119(1) yes
C(13) C(14) C(15) 119(1) yes
C(13) C(14) H(14) 120.4 no
C(15) C(14) H(14) 120.6 no
C(14) C(15) C(16) 122(2) yes
C(14) C(15) H(15) 118.8 no
C(16) C(15) H(15) 118.9 no
C(15) C(16) C(17) 118(2) yes
C(15) C(16) H(16) 121.2 no
C(17) C(16) H(16) 120.9 no
C(16) C(17) C(18) 123(2) yes
C(16) C(17) H(17) 118.7 no
C(18) C(17) H(17) 118.6 no
C(13) C(18) C(17) 119(1) yes
C(13) C(18) H(18) 120.7 no
C(17) C(18) H(18) 120.7 no
P(1) C(19) C(20) 123(1) yes
P(1) C(19) C(24) 119(1) yes
C(20) C(19) C(24) 118(1) yes
C(19) C(20) C(21) 121(1) yes
C(19) C(20) H(20) 119.3 no
C(21) C(20) H(20) 119.5 no
C(20) C(21) C(22) 121(2) yes
C(20) C(21) H(21) 119.6 no
C(22) C(21) H(21) 119.5 no
C(21) C(22) C(23) 118(2) yes
C(21) C(22) H(22) 121.0 no
C(23) C(22) H(22) 120.7 no
C(22) C(23) C(24) 121(2) yes
C(22) C(23) H(23) 119.8 no
C(24) C(23) H(23) 119.6 no
C(19) C(24) C(23) 121(1) yes
C(19) C(24) H(24) 119.4 no
C(23) C(24) H(24) 119.3 no
P(2) C(25) C(26) 123(1) yes
P(2) C(25) C(30) 120(1) yes
C(26) C(25) C(30) 117(1) yes
C(25) C(26) C(27) 120(2) yes
C(25) C(26) H(26) 119.9 no
C(27) C(26) H(26) 119.9 no
C(26) C(27) C(28) 121(2) yes
C(26) C(27) H(27) 119.6 no
C(28) C(27) H(27) 119.7 no
C(27) C(28) C(29) 121(2) yes
C(27) C(28) H(28) 119.7 no
C(29) C(28) H(28) 119.7 no
C(28) C(29) C(30) 119(2) yes
C(28) C(29) H(29) 120.7 no
C(30) C(29) H(29) 120.7 no
C(25) C(30) C(29) 123(1) yes
C(25) C(30) H(30) 118.6 no
C(29) C(30) H(30) 118.6 no
P(2) C(31) C(32) 122(1) yes
P(2) C(31) C(36) 120(1) yes
C(32) C(31) C(36) 118(1) yes
C(31) C(32) C(33) 122(1) yes
C(31) C(32) H(32) 118.9 no
C(33) C(32) H(32) 119.0 no
C(32) C(33) C(34) 118(1) yes
C(32) C(33) H(33) 120.9 no
C(34) C(33) H(33) 120.9 no
C(33) C(34) C(35) 122(2) yes
C(33) C(34) H(34) 118.8 no
C(35) C(34) H(34) 118.8 no
C(34) C(35) C(36) 119(1) yes
C(34) C(35) H(35) 120.4 no
C(36) C(35) H(35) 120.4 no
C(31) C(36) C(35) 120(1) yes
C(31) C(36) H(36) 119.7 no
C(35) C(36) H(36) 119.8 no
Au(1) C(37) C(38) 124(1) yes
Au(1) C(37) C(42) 122(1) yes
C(38) C(37) C(42) 113(1) yes
F(1) C(38) C(37) 120(1) yes
F(1) C(38) C(39) 114(2) yes
C(37) C(38) C(39) 126(2) yes
F(2) C(39) C(38) 122(2) yes
F(2) C(39) C(40) 120(2) yes
C(38) C(39) C(40) 117(2) yes
F(3) C(40) C(39) 118(2) yes
F(3) C(40) C(41) 120(2) yes
C(39) C(40) C(41) 122(2) yes
F(4) C(41) C(40) 119(2) yes
F(4) C(41) C(42) 124(2) yes
C(40) C(41) C(42) 117(2) yes
F(5) C(42) C(37) 120(1) yes
F(5) C(42) C(41) 114(2) yes
C(37) C(42) C(41) 126(2) yes
Au(2) C(43) C(44) 123(1) yes
Au(2) C(43) C(48) 121(1) yes
C(44) C(43) C(48) 116(1) yes
F(6) C(44) C(43) 119(1) yes
F(6) C(44) C(45) 118(2) yes
C(43) C(44) C(45) 123(2) yes
F(7) C(45) C(44) 119(2) yes
F(7) C(45) C(46) 122(2) yes
C(44) C(45) C(46) 119(2) yes
F(8) C(46) C(45) 119(2) yes
F(8) C(46) C(47) 120(2) yes
C(45) C(46) C(47) 120(2) yes
F(9) C(47) C(46) 120(2) yes
F(9) C(47) C(48) 118(2) yes
C(46) C(47) C(48) 122(2) yes
F(10) C(48) C(43) 121(2) yes
F(10) C(48) C(47) 120(2) yes
C(43) C(48) C(47) 119(1) yes

loop_
_geom_bond_atom_site_label_1
_geom_bond_atom_site_label_2
_geom_bond_distance
_geom_bond_publ_flag
Au(1) Au(2) 3.0688(8) yes
Au(1) P(1) 2.278(3) yes
Au(1) C(37) 2.02(1) yes
Au(2) P(2) 2.285(3) yes
Au(2) C(43) 2.04(1) yes
P(1) C(1) 1.83(1) yes
P(1) C(13) 1.81(1) yes
P(1) C(19) 1.83(1) yes
P(2) C(12) 1.83(1) yes
P(2) C(25) 1.81(1) yes
P(2) C(31) 1.81(1) yes
F(1) C(38) 1.36(1) yes
F(2) C(39) 1.34(1) yes
F(3) C(40) 1.37(1) yes
F(4) C(41) 1.34(1) yes
F(5) C(42) 1.34(1) yes
F(6) C(44) 1.35(1) yes
F(7) C(45) 1.33(1) yes
F(8) C(46) 1.35(2) yes
F(9) C(47) 1.36(2) yes
F(10) C(48) 1.28(1) yes
C(1) C(2) 1.39(1) yes
C(1) C(6) 1.40(1) yes
C(2) C(3) 1.36(1) yes
C(2) H(2) 0.95 no
C(3) C(4) 1.37(2) yes
C(3) H(3) 0.95 no
C(4) C(5) 1.39(2) yes
C(4) H(4) 0.95 no
C(5) C(6) 1.38(1) yes
C(5) H(5) 0.95 no
C(6) C(7) 1.48(2) yes
C(7) C(8) 1.37(2) yes
C(7) C(12) 1.42(1) yes
C(8) C(9) 1.38(2) yes
C(8) H(8) 0.95 no
C(9) C(10) 1.37(2) yes
C(9) H(9) 0.95 no
C(10) C(11) 1.40(2) yes
C(10) H(10) 0.95 no
C(11) C(12) 1.41(2) yes
C(11) H(11) 0.95 no
C(13) C(14) 1.40(1) yes
C(13) C(18) 1.39(1) yes
C(14) C(15) 1.37(2) yes
C(14) H(14) 0.95 no
C(15) C(16) 1.36(2) yes
C(15) H(15) 0.95 no
C(16) C(17) 1.37(2) yes
C(16) H(16) 0.95 no
C(17) C(18) 1.37(2) yes
C(17) H(17) 0.95 no
C(18) H(18) 0.95 no
C(19) C(20) 1.38(2) yes
C(19) C(24) 1.37(2) yes
C(20) C(21) 1.38(2) yes
C(20) H(20) 0.95 no
C(21) C(22) 1.37(2) yes
C(21) H(21) 0.95 no
C(22) C(23) 1.37(2) yes
C(22) H(22) 0.95 no
C(23) C(24) 1.39(2) yes
C(23) H(23) 0.95 no
C(24) H(24) 0.95 no
C(25) C(26) 1.41(2) yes
C(25) C(30) 1.37(2) yes
C(26) C(27) 1.37(2) yes
C(26) H(26) 0.95 no
C(27) C(28) 1.35(2) yes
C(27) H(27) 0.95 no
C(28) C(29) 1.38(2) yes
C(28) H(28) 0.95 no
C(29) C(30) 1.36(2) yes
C(29) H(29) 0.95 no
C(30) H(30) 0.95 no
C(31) C(32) 1.40(1) yes
C(31) C(36) 1.37(1) yes
C(32) C(33) 1.36(2) yes
C(32) H(32) 0.95 no
C(33) C(34) 1.35(2) yes
C(33) H(33) 0.95 no
C(34) C(35) 1.36(2) yes
C(34) H(34) 0.95 no
C(35) C(36) 1.39(2) yes
C(35) H(35) 0.95 no
C(36) H(36) 0.95 no
C(37) C(38) 1.35(2) yes
C(37) C(42) 1.38(2) yes
C(38) C(39) 1.38(2) yes
C(39) C(40) 1.37(2) yes
C(40) C(41) 1.37(2) yes
C(41) C(42) 1.38(2) yes
C(43) C(44) 1.38(2) yes
C(43) C(48) 1.42(2) yes
C(44) C(45) 1.39(2) yes
C(45) C(46) 1.37(2) yes
C(46) C(47) 1.33(2) yes
C(47) C(48) 1.43(2) yes

loop_
_geom_contact_atom_site_label_1
_geom_contact_atom_site_label_2
_geom_contact_distance
_geom_contact_site_symmetry_2
_geom_contact_publ_flag
Au(2) F(2) 3.492(9) 2_645 no
F(1) C(35) 3.31(2) 2_655 no
F(1) F(6) 3.40(1) 2_655 no
F(1) C(36) 3.50(1) 2_655 no
F(2) F(6) 3.27(1) 2_655 no
F(2) C(17) 3.45(2) 2_645 no
F(2) C(36) 3.48(2) 2_655 no
F(3) F(7) 3.34(1) 3_655 no
F(3) C(9) 3.38(2) 2_645 no
F(3) C(30) 3.43(2) 2_655 no
F(3) C(29) 3.58(2) 2_655 no
F(4) C(11) 3.36(2) 4_554 no
F(4) C(10) 3.41(2) 4_554 no
F(5) C(26) 3.47(2) 4_554 no
F(7) C(9) 3.44(2) 4_554 no
F(8) C(29) 3.41(2) 4_544 no
F(9) C(3) 3.41(2) 2_545 no
F(9) C(4) 3.48(2) 2_545 no
F(9) C(14) 3.54(2) 2_545 no
F(9) C(2) 3.60(2) 2_545 no
F(10) C(14) 3.30(1) 2_545 no
C(2) C(15) 3.53(2) 2_545 no
C(35) C(38) 3.49(2) 2_645 no

loop_
_geom_torsion_atom_site_label_1
_geom_torsion_atom_site_label_2
_geom_torsion_atom_site_label_3
_geom_torsion_atom_site_label_4
_geom_torsion
_geom_torsion_publ_flag
Au(1) Au(2) P(2) C(12) 29.8(5) no
Au(1) Au(2) P(2) C(25) 152.6(4) no
Au(1) Au(2) P(2) C(31) -90.7(4) no
Au(1) Au(2) C(43) C(44) 81(1) no
Au(1) Au(2) C(43) C(48) -94(1) no
Au(1) P(1) C(1) C(2) -124(1) no
Au(1) P(1) C(1) C(6) 58(1) no
Au(1) P(1) C(13) C(14) -160.1(9) no
Au(1) P(1) C(13) C(18) 24(1) no
Au(1) P(1) C(19) C(20) -152(1) no
Au(1) P(1) C(19) C(24) 29(1) no
Au(1) C(37) C(38) F(1) 8(2) no
Au(1) C(37) C(38) C(39) -173(1) no
Au(1) C(37) C(42) F(5) -6(2) no
Au(1) C(37) C(42) C(41) 174(1) no
Au(2) Au(1) P(1) C(1) 22.9(5) no
Au(2) Au(1) P(1) C(13) 148.5(4) no
Au(2) Au(1) P(1) C(19) -96.9(4) no
Au(2) Au(1) C(37) C(38) -105(1) no
Au(2) Au(1) C(37) C(42) 84(1) no
Au(2) P(2) C(12) C(7) 59(1) no
Au(2) P(2) C(12) C(11) -125(1) no
Au(2) P(2) C(25) C(26) -154(1) no
Au(2) P(2) C(25) C(30) 25(1) no
Au(2) P(2) C(31) C(32) -159(1) no
Au(2) P(2) C(31) C(36) 26(1) no
Au(2) C(43) C(44) F(6) 4(2) no
Au(2) C(43) C(44) C(45) -177(1) no
Au(2) C(43) C(48) F(10) -4(2) no
Au(2) C(43) C(48) C(47) 175(1) no
P(1) Au(1) Au(2) P(2) -91.1(1) no
P(1) Au(1) Au(2) C(43) 95.0(4) no
P(1) Au(1) C(37) C(38) 102(2) no
P(1) Au(1) C(37) C(42) -69(3) no
P(1) C(1) C(2) C(3) -179(1) no
P(1) C(1) C(6) C(5) 179.4(9) no
P(1) C(1) C(6) C(7) 5(2) no
P(1) C(13) C(14) C(15) -180(1) no
P(1) C(13) C(18) C(17) -180(1) no
P(1) C(19) C(20) C(21) -180(1) no
P(1) C(19) C(24) C(23) 179(1) no
P(2) Au(2) Au(1) C(37) 94.2(4) no
P(2) Au(2) C(43) C(44) -46(4) no
P(2) Au(2) C(43) C(48) 138(3) no
P(2) C(12) C(7) C(6) -7(2) no
P(2) C(12) C(7) C(8) 170.4(9) no
P(2) C(12) C(11) C(10) -175(1) no
P(2) C(25) C(26) C(27) -179(1) no
P(2) C(25) C(30) C(29) 178(1) no
P(2) C(31) C(32) C(33) -174(1) no
P(2) C(31) C(36) C(35) 173(1) no
F(1) C(38) C(37) C(42) -180(1) no
F(1) C(38) C(39) F(2) 0(2) no
F(1) C(38) C(39) C(40) -179(1) no
F(2) C(39) C(38) C(37) -179(1) no
F(2) C(39) C(40) F(3) 1(2) no
F(2) C(39) C(40) C(41) 178(1) no
F(3) C(40) C(39) C(38) 180(1) no
F(3) C(40) C(41) F(4) -3(2) no
F(3) C(40) C(41) C(42) -179(1) no
F(4) C(41) C(40) C(39) -180(1) no
F(4) C(41) C(42) F(5) 1(2) no
F(4) C(41) C(42) C(37) -179(1) no
F(5) C(42) C(37) C(38) -178(1) no
F(5) C(42) C(41) C(40) 177(1) no
F(6) C(44) C(43) C(48) 179(1) no
F(6) C(44) C(45) F(7) 1(2) no
F(6) C(44) C(45) C(46) -180(2) no
F(7) C(45) C(44) C(43) -178(1) no
F(7) C(45) C(46) F(8) -4(3) no
F(7) C(45) C(46) C(47) -179(2) no
F(8) C(46) C(45) C(44) 177(1) no
F(8) C(46) C(47) F(9) 2(3) no
F(8) C(46) C(47) C(48) -179(1) no
F(9) C(47) C(46) C(45) 177(2) no
F(9) C(47) C(48) F(10) 2(2) no
F(9) C(47) C(48) C(43) -178(1) no
F(10) C(48) C(43) C(44) -180(1) no
F(10) C(48) C(47) C(46) -177(2) no
C(1) P(1) Au(1) C(37) 177(2) no
C(1) P(1) C(13) C(14) -28(1) no
C(1) P(1) C(13) C(18) 156(1) no
C(1) P(1) C(19) C(20) 79(1) no
C(1) P(1) C(19) C(24) -100(1) no
C(1) C(2) C(3) C(4) -1(2) no
C(1) C(6) C(5) C(4) 0(2) no
C(1) C(6) C(7) C(8) 89(2) no
C(1) C(6) C(7) C(12) -93(2) no
C(2) C(1) P(1) C(13) 109(1) no
C(2) C(1) P(1) C(19) -3(1) no
C(2) C(1) C(6) C(5) 1(2) no
C(2) C(1) C(6) C(7) -173(1) no
C(2) C(3) C(4) C(5) 2(2) no
C(3) C(2) C(1) C(6) 0(2) no
C(3) C(4) C(5) C(6) -2(2) no
C(4) C(5) C(6) C(7) 174(1) no
C(5) C(6) C(7) C(8) -86(2) no
C(5) C(6) C(7) C(12) 92(2) no
C(6) C(1) P(1) C(13) -70(1) no
C(6) C(1) P(1) C(19) 179(1) no
C(6) C(7) C(8) C(9) -176(1) no
C(6) C(7) C(12) C(11) 176(1) no
C(7) C(8) C(9) C(10) -2(3) no
C(7) C(12) P(2) C(25) -68(1) no
C(7) C(12) P(2) C(31) -178.3(9) no
C(7) C(12) C(11) C(10) 1(2) no
C(8) C(7) C(12) C(11) -6(2) no
C(8) C(9) C(10) C(11) -2(3) no
C(9) C(8) C(7) C(12) 6(2) no
C(9) C(10) C(11) C(12) 3(2) no
C(11) C(12) P(2) C(25) 109(1) no
C(11) C(12) P(2) C(31) -2(1) no
C(12) P(2) Au(2) C(43) 158(3) no
C(12) P(2) C(25) C(26) -24(1) no
C(12) P(2) C(25) C(30) 155(1) no
C(12) P(2) C(31) C(32) 73(1) no
C(12) P(2) C(31) C(36) -102(1) no
C(13) P(1) Au(1) C(37) -57(2) no
C(13) P(1) C(19) C(20) -34(1) no
C(13) P(1) C(19) C(24) 147(1) no
C(13) C(14) C(15) C(16) 1(2) no
C(13) C(18) C(17) C(16) -2(3) no
C(14) C(13) P(1) C(19) 83(1) no
C(14) C(13) C(18) C(17) 4(2) no
C(14) C(15) C(16) C(17) 1(3) no
C(15) C(14) C(13) C(18) -4(2) no
C(15) C(16) C(17) C(18) 0(3) no
C(18) C(13) P(1) C(19) -93(1) no
C(19) P(1) Au(1) C(37) 57(2) no
C(19) C(20) C(21) C(22) 2(2) no
C(19) C(24) C(23) C(22) -1(2) no
C(20) C(19) C(24) C(23) 0(2) no
C(20) C(21) C(22) C(23) -3(2) no
C(21) C(20) C(19) C(24) -1(2) no
C(21) C(22) C(23) C(24) 2(2) no
C(25) P(2) Au(2) C(43) -80(3) no
C(25) P(2) C(31) C(32) -38(1) no
C(25) P(2) C(31) C(36) 147(1) no
C(25) C(26) C(27) C(28) -1(3) no
C(25) C(30) C(29) C(28) 3(2) no
C(26) C(25) P(2) C(31) 86(1) no
C(26) C(25) C(30) C(29) -2(2) no
C(26) C(27) C(28) C(29) 2(3) no
C(27) C(26) C(25) C(30) 1(2) no
C(27) C(28) C(29) C(30) -3(3) no
C(30) C(25) P(2) C(31) -94(1) no
C(31) P(2) Au(2) C(43) 37(3) no
C(31) C(32) C(33) C(34) -2(3) no
C(31) C(36) C(35) C(34) 3(3) no
C(32) C(31) C(36) C(35) -2(2) no
C(32) C(33) C(34) C(35) 2(3) no
C(33) C(32) C(31) C(36) 2(2) no
C(33) C(34) C(35) C(36) -3(3) no
C(37) Au(1) Au(2) C(43) -79.7(6) no
C(37) C(38) C(39) C(40) 2(3) no
C(37) C(42) C(41) C(40) -3(3) no
C(38) C(37) C(42) C(41) 2(2) no
C(38) C(39) C(40) C(41) -4(3) no
C(39) C(38) C(37) C(42) -1(2) no
C(39) C(40) C(41) C(42) 4(3) no
C(43) C(44) C(45) C(46) 1(3) no
C(43) C(48) C(47) C(46) 4(3) no
C(44) C(43) C(48) C(47) -1(2) no
C(44) C(45) C(46) C(47) 2(3) no
C(45) C(44) C(43) C(48) -1(2) no
C(45) C(46) C(47) C(48) -4(3) no
